data_2218503
loop_
_publ_author_name
'Nirmala, S.'
'Kamala, E. Theboral Sugi'
'Sudha, L.'
'Arumugam, N.'
'Raghunathan, R.'

_publ_section_title
;Methyl
 3-(4-bromophenyl)-2-(1<i>H</i>-indol-3-ylmethyl)-5-[1-(4-methoxyphenyl)-4-oxo-2-phenylazetidin-2-yl]-4-nitropyrrolidine-2-carboxylate
;
_journal_coeditor_code RK2086
_journal_issue 6
_journal_name_full 'Acta Crystallographica Section E'
_journal_page_first o1095
_journal_page_last o1096
_journal_paper_doi 10.1107/S1600536808014190
_journal_volume 64
_journal_year 2008
_chemical_formula_iupac 'C37 H33 Br N4 O6'
_chemical_formula_moiety 'C37 H33 Br N4 O6'
_chemical_formula_sum 'C37 H33 Br N4 O6'
_chemical_formula_weight 709.58
_chemical_name_systematic
;
Methyl
3-(4-bromophenyl)-2-(1<i>H</i>-indol-3-ylmethyl)-5-[1-(4-methoxyphenyl)-
4-oxo-2-phenylazetidin-2-yl]-4-nitropyrrolidine-2-carboxylate
;
_space_group_IT_number 9
_symmetry_cell_setting monoclinic
_symmetry_space_group_name_Hall 'C -2yc'
_symmetry_space_group_name_H-M 'C 1 c 1'
_atom_sites_solution_hydrogens geom
_atom_sites_solution_primary direct
_atom_sites_solution_secondary difmap
_audit_creation_method SHELXL-97
_cell_angle_alpha 90.00
_cell_angle_beta 100.982(2)
_cell_angle_gamma 90.00
_cell_formula_units_Z 4
_cell_length_a 11.3988(4)
_cell_length_b 34.8587(13)
_cell_length_c 8.7039(3)
_cell_measurement_reflns_used 13968
_cell_measurement_temperature 293(2)
_cell_measurement_theta_max 23.39
_cell_measurement_theta_min 2.34
_cell_volume 3395.1(2)
_computing_cell_refinement 'APEX2 and SAINT (Bruker, 2004)'
_computing_data_collection 'APEX2 (Bruker, 2004)'
_computing_data_reduction 'SAINT and XPREP (Bruker, 2004)'
_computing_molecular_graphics 'ORTEP-3 (Farrugia, 1997)'
_computing_publication_material 'PLATON (Spek, 2003)'
_computing_structure_refinement 'SHELXL97 (Sheldrick, 2008)'
_computing_structure_solution 'SHELXS97 (Sheldrick, 2008)'
_diffrn_ambient_temperature 293(2)
_diffrn_measured_fraction_theta_full 1.000
_diffrn_measured_fraction_theta_max 0.996
_diffrn_measurement_device_type 'Bruker Kappa APEX2'
_diffrn_measurement_method '\w and \f'
_diffrn_radiation_monochromator graphite
_diffrn_radiation_source 'fine--focus sealed tube'
_diffrn_radiation_type MoK\a
_diffrn_radiation_wavelength 0.71073
_diffrn_reflns_av_R_equivalents 0.0284
_diffrn_reflns_av_sigmaI/netI 0.0450
_diffrn_reflns_limit_h_max 15
_diffrn_reflns_limit_h_min -15
_diffrn_reflns_limit_k_max 46
_diffrn_reflns_limit_k_min -46
_diffrn_reflns_limit_l_max 11
_diffrn_reflns_limit_l_min -11
_diffrn_reflns_number 37282
_diffrn_reflns_theta_full 25.00
_diffrn_reflns_theta_max 28.67
_diffrn_reflns_theta_min 1.17
_diffrn_standards_decay_% 0
_diffrn_standards_interval_count 0
_diffrn_standards_interval_time 0
_diffrn_standards_number 0
_exptl_absorpt_coefficient_mu 1.263
_exptl_absorpt_correction_T_max 0.7686
_exptl_absorpt_correction_T_min 0.7031
_exptl_absorpt_correction_type multi-scan
_exptl_absorpt_process_details '(Blessing, 1995)'
_exptl_crystal_colour colourless
_exptl_crystal_density_diffrn 1.388
_exptl_crystal_density_method 'not measured'
_exptl_crystal_description prism
_exptl_crystal_F_000 1464
_exptl_crystal_size_max 0.30
_exptl_crystal_size_mid 0.22
_exptl_crystal_size_min 0.22
_refine_diff_density_max 0.430
_refine_diff_density_min -0.368
_refine_ls_abs_structure_details 'Flack (1983), 4142 Friedel pairs'
_refine_ls_abs_structure_Flack 0.008(6)
_refine_ls_extinction_method none
_refine_ls_goodness_of_fit_ref 1.037
_refine_ls_hydrogen_treatment constr
_refine_ls_matrix_type full
_refine_ls_number_parameters 433
_refine_ls_number_reflns 8532
_refine_ls_number_restraints 2
_refine_ls_restrained_S_all 1.037
_refine_ls_R_factor_all 0.0604
_refine_ls_R_factor_gt 0.0399
_refine_ls_shift/su_max 0.002
_refine_ls_shift/su_mean 0.000
_refine_ls_structure_factor_coef Fsqd
_refine_ls_weighting_details 'calc w=1/[\s^2^(Fo^2^)+(0.0682P)^2^+0.1826P] where P=(Fo^2^+2Fc^2^)/3'
_refine_ls_weighting_scheme calc
_refine_ls_wR_factor_gt 0.1063
_refine_ls_wR_factor_ref 0.1200
_reflns_number_gt 6397
_reflns_number_total 8532
_reflns_threshold_expression I>2\s(I)
_cod_data_source_file rk2086.cif
_cod_data_source_block I
_cod_original_sg_symbol_H-M 'C c'
_cod_database_code 2218503
_cod_database_fobs_code 2218503

loop_
_symmetry_equiv_pos_as_xyz
'x, y, z'
'x, -y, z+1/2'
'x+1/2, y+1/2, z'
'x+1/2, -y+1/2, z+1/2'

loop_
_atom_site_type_symbol
_atom_site_label
_atom_site_fract_x
_atom_site_fract_y
_atom_site_fract_z
_atom_site_U_iso_or_equiv
_atom_site_adp_type
_atom_site_calc_flag
_atom_site_refinement_flags
_atom_site_occupancy
C C1 1.0310(3) 0.82854(8) 0.0512(3) 0.0541(6) Uani d . 1
H H1 0.9961 0.8156 0.1244 0.065 Uiso calc R 1
C C2 0.9937(2) 0.86265(6) -0.0140(3) 0.0406(5) Uani d . 1
C C3 1.07094(19) 0.87204(7) -0.1184(3) 0.0388(5) Uani d . 1
C C4 1.0793(2) 0.90284(8) -0.2186(3) 0.0490(6) Uani d . 1
H H4 1.0255 0.9231 -0.2262 0.059 Uiso calc R 1
C C5 1.1678(3) 0.90276(10) -0.3055(4) 0.0609(7) Uani d . 1
H H5 1.1734 0.9231 -0.3728 0.073 Uiso calc R 1
C C6 1.2498(3) 0.87257(11) -0.2947(4) 0.0628(8) Uani d . 1
H H6 1.3096 0.8734 -0.3539 0.075 Uiso calc R 1
C C7 1.2437(2) 0.84207(9) -0.1991(4) 0.0594(7) Uani d . 1
H H7 1.2978 0.8219 -0.1932 0.071 Uiso calc R 1
C C8 1.1543(2) 0.84186(7) -0.1104(3) 0.0446(5) Uani d . 1
C C9 0.8907(2) 0.88613(7) 0.0180(3) 0.0405(5) Uani d . 1
H H9A 0.8213 0.8697 0.0119 0.049 Uiso calc R 1
H H9B 0.8715 0.9057 -0.0622 0.049 Uiso calc R 1
C C10 0.91742(18) 0.90557(6) 0.1798(2) 0.0352(5) Uani d . 1
C C11 0.81174(18) 0.93273(6) 0.2125(3) 0.0349(4) Uani d . 1
H H11 0.8474 0.9573 0.2510 0.042 Uiso calc R 1
C C12 0.7686(2) 0.91299(6) 0.3488(3) 0.0386(5) Uani d . 1
H H12 0.6811 0.9128 0.3319 0.046 Uiso calc R 1
C C13 0.8177(2) 0.87176(6) 0.3464(3) 0.0385(5) Uani d . 1
H H13 0.7664 0.8584 0.2596 0.046 Uiso calc R 1
C C14 0.8218(2) 0.84705(7) 0.4896(3) 0.0435(5) Uani d . 1
H H14 0.8738 0.8578 0.5822 0.052 Uiso calc R 1
C C15 0.6981(3) 0.83327(8) 0.5252(3) 0.0538(6) Uani d . 1
H H15 0.6945 0.8369 0.6359 0.065 Uiso calc R 1
C C16 0.7435(3) 0.79315(9) 0.4961(4) 0.0637(8) Uani d . 1
C C17 0.9507(3) 0.78706(8) 0.4405(3) 0.0561(7) Uani d . 1
C C18 1.0634(3) 0.80218(9) 0.4846(4) 0.0689(9) Uani d . 1
H H18 1.0722 0.8259 0.5342 0.083 Uiso calc R 1
C C19 1.1637(4) 0.78329(10) 0.4579(5) 0.0771(10) Uani d . 1
H H19 1.2383 0.7949 0.4852 0.093 Uiso calc R 1
C C20 1.1543(4) 0.74769(10) 0.3916(5) 0.0737(9) Uani d . 1
C C21 1.0396(5) 0.73262(11) 0.3432(6) 0.0990(15) Uani d . 1
H H21 1.0312 0.7087 0.2950 0.119 Uiso calc R 1
C C22 0.9395(4) 0.75174(10) 0.3643(6) 0.0893(13) Uani d . 1
H H22 0.8642 0.7413 0.3281 0.107 Uiso calc R 1
C C23 1.3582(4) 0.74477(16) 0.3661(7) 0.1051(14) Uani d . 1
H H23A 1.4164 0.7267 0.3445 0.158 Uiso calc R 1
H H23B 1.3853 0.7559 0.4674 0.158 Uiso calc R 1
H H23C 1.3475 0.7646 0.2881 0.158 Uiso calc R 1
C C24 0.5431(3) 0.82771(10) 0.2772(4) 0.0665(8) Uani d . 1
H H24 0.5881 0.8082 0.2445 0.080 Uiso calc R 1
C C25 0.4380(3) 0.83898(13) 0.1818(4) 0.0798(10) Uani d . 1
H H25 0.4118 0.8263 0.0876 0.096 Uiso calc R 1
C C26 0.3718(3) 0.86851(12) 0.2234(5) 0.0801(10) Uani d . 1
H H26 0.3024 0.8766 0.1571 0.096 Uiso calc R 1
C C27 0.4099(3) 0.88592(13) 0.3652(5) 0.0802(10) Uani d . 1
H H27 0.3645 0.9057 0.3958 0.096 Uiso calc R 1
C C28 0.5143(3) 0.87489(11) 0.4641(4) 0.0685(8) Uani d . 1
H H28 0.5386 0.8874 0.5591 0.082 Uiso calc R 1
C C29 0.5832(3) 0.84510(8) 0.4218(3) 0.0544(6) Uani d . 1
C C30 0.71391(19) 0.94108(6) 0.0732(3) 0.0363(4) Uani d . 1
C C31 0.7291(2) 0.97173(7) -0.0228(3) 0.0465(6) Uani d . 1
H H31 0.7989 0.9862 -0.0002 0.056 Uiso calc R 1
C C32 0.6435(2) 0.98119(8) -0.1500(4) 0.0544(7) Uani d . 1
H H32 0.6561 1.0016 -0.2139 0.065 Uiso calc R 1
C C33 0.5397(2) 0.96064(8) -0.1828(3) 0.0508(6) Uani d . 1
C C34 0.5213(2) 0.93019(9) -0.0920(4) 0.0586(7) Uani d . 1
H H34 0.4507 0.9161 -0.1153 0.070 Uiso calc R 1
C C35 0.6090(2) 0.92037(8) 0.0358(3) 0.0498(6) Uani d . 1
H H35 0.5969 0.8995 0.0973 0.060 Uiso calc R 1
C C36 1.0328(2) 0.92886(7) 0.1965(3) 0.0419(5) Uani d . 1
C C37 1.1292(3) 0.97884(10) 0.0855(6) 0.0814(11) Uani d . 1
H H37A 1.1137 0.9966 -0.0002 0.122 Uiso calc R 1
H H37B 1.1957 0.9628 0.0749 0.122 Uiso calc R 1
H H37C 1.1476 0.9927 0.1823 0.122 Uiso calc R 1
N N1 1.1279(2) 0.81582(6) -0.0061(3) 0.0549(5) Uani d . 1
H H1A 1.1659 0.7948 0.0197 0.066 Uiso calc R 1
N N2 0.93345(17) 0.87641(5) 0.3021(2) 0.0397(4) Uani d . 1
H H2 0.9983 0.8644 0.3403 0.048 Uiso calc R 1
N N3 0.8208(2) 0.93141(6) 0.5030(3) 0.0462(5) Uani d . 1
N N4 0.8479(2) 0.80657(6) 0.4657(3) 0.0533(5) Uani d . 1
O O1 1.11802(17) 0.92443(7) 0.2958(3) 0.0690(6) Uani d . 1
O O2 1.02387(15) 0.95506(5) 0.0846(2) 0.0551(4) Uani d . 1
O O3 0.7714(2) 0.92499(8) 0.6116(3) 0.0771(7) Uani d . 1
O O4 0.91172(19) 0.95038(6) 0.5130(2) 0.0617(5) Uani d . 1
O O5 0.7038(3) 0.76121(7) 0.4957(4) 0.0892(8) Uani d . 1
O O6 1.2477(3) 0.72571(8) 0.3636(4) 0.0996(10) Uani d . 1
Br Br1 0.42238(4) 0.974927(13) -0.35828(4) 0.08931(15) Uani d . 1

loop_
_atom_site_aniso_label
_atom_site_aniso_U_11
_atom_site_aniso_U_22
_atom_site_aniso_U_33
_atom_site_aniso_U_12
_atom_site_aniso_U_13
_atom_site_aniso_U_23
C1 0.0691(16) 0.0355(13) 0.0601(16) 0.0073(11) 0.0179(13) 0.0020(11)
C2 0.0465(11) 0.0341(12) 0.0418(12) 0.0011(9) 0.0097(9) -0.0032(10)
C3 0.0393(10) 0.0357(12) 0.0389(12) 0.0034(9) 0.0016(9) -0.0057(9)
C4 0.0522(12) 0.0504(15) 0.0435(14) 0.0073(11) 0.0067(11) 0.0041(11)
C5 0.0677(17) 0.0685(18) 0.0483(15) -0.0068(14) 0.0159(13) 0.0043(14)
C6 0.0496(14) 0.089(2) 0.0536(16) -0.0031(14) 0.0189(12) -0.0149(16)
C7 0.0468(13) 0.0708(19) 0.0589(17) 0.0136(12) 0.0055(12) -0.0192(15)
C8 0.0451(12) 0.0426(13) 0.0427(13) 0.0089(9) 0.0000(10) -0.0086(11)
C9 0.0417(11) 0.0359(12) 0.0437(12) 0.0013(9) 0.0078(9) 0.0000(9)
C10 0.0327(8) 0.0302(10) 0.0436(13) 0.0009(8) 0.0094(9) 0.0040(9)
C11 0.0365(10) 0.0263(10) 0.0431(12) -0.0011(8) 0.0103(8) 0.0000(9)
C12 0.0389(10) 0.0354(11) 0.0419(12) -0.0018(8) 0.0085(9) 0.0004(9)
C13 0.0467(11) 0.0272(10) 0.0407(11) -0.0055(9) 0.0060(9) -0.0010(9)
C14 0.0566(13) 0.0337(12) 0.0378(11) -0.0081(10) 0.0027(10) 0.0031(9)
C15 0.0735(17) 0.0474(15) 0.0435(14) -0.0171(12) 0.0186(12) 0.0037(11)
C16 0.090(2) 0.0456(16) 0.0543(16) -0.0199(14) 0.0108(15) 0.0120(13)
C17 0.0870(19) 0.0333(13) 0.0462(14) -0.0035(12) 0.0080(13) 0.0045(11)
C18 0.0743(19) 0.0456(16) 0.073(2) 0.0130(14) -0.0217(15) -0.0056(14)
C19 0.079(2) 0.0572(19) 0.082(2) 0.0090(16) -0.0163(17) 0.0014(17)
C20 0.104(3) 0.0501(17) 0.0684(19) 0.0108(17) 0.0196(18) 0.0024(15)
C21 0.138(4) 0.0461(18) 0.128(4) -0.017(2) 0.064(3) -0.032(2)
C22 0.107(3) 0.0497(18) 0.122(3) -0.0272(19) 0.050(3) -0.026(2)
C23 0.089(3) 0.113(4) 0.105(3) 0.030(3) -0.003(2) 0.004(3)
C24 0.0708(18) 0.0644(19) 0.0642(19) -0.0175(15) 0.0123(15) -0.0084(15)
C25 0.071(2) 0.097(3) 0.065(2) -0.0285(19) -0.0031(17) -0.0118(18)
C26 0.0577(17) 0.100(3) 0.081(2) -0.0084(18) 0.0086(16) 0.001(2)
C27 0.0580(18) 0.105(3) 0.081(2) -0.0011(17) 0.0217(17) -0.003(2)
C28 0.0642(18) 0.089(2) 0.0569(17) -0.0115(16) 0.0242(14) -0.0088(16)
C29 0.0562(14) 0.0562(16) 0.0527(15) -0.0229(12) 0.0150(12) 0.0019(12)
C30 0.0364(10) 0.0284(10) 0.0459(12) 0.0033(8) 0.0127(9) 0.0020(9)
C31 0.0422(11) 0.0388(13) 0.0579(15) -0.0039(9) 0.0082(11) 0.0151(11)
C32 0.0532(14) 0.0470(15) 0.0642(17) 0.0012(11) 0.0142(13) 0.0201(13)
C33 0.0498(13) 0.0488(14) 0.0513(14) 0.0102(11) 0.0038(11) 0.0088(12)
C34 0.0437(12) 0.0555(17) 0.0703(18) -0.0125(11) -0.0051(12) 0.0120(14)
C35 0.0457(12) 0.0443(14) 0.0563(15) -0.0075(10) 0.0017(11) 0.0168(12)
C36 0.0369(10) 0.0364(12) 0.0532(13) 0.0003(8) 0.0110(10) -0.0011(10)
C37 0.068(2) 0.071(2) 0.109(3) -0.0308(16) 0.026(2) 0.015(2)
N1 0.0716(14) 0.0342(11) 0.0589(14) 0.0197(10) 0.0124(11) 0.0003(10)
N2 0.0430(9) 0.0298(10) 0.0463(11) 0.0066(7) 0.0086(8) 0.0070(8)
N3 0.0578(12) 0.0345(11) 0.0452(11) 0.0106(9) 0.0070(9) -0.0021(9)
N4 0.0763(15) 0.0329(11) 0.0496(12) -0.0102(10) 0.0087(10) 0.0055(9)
O1 0.0425(9) 0.0822(15) 0.0772(14) -0.0107(9) -0.0016(9) 0.0147(12)
O2 0.0468(9) 0.0451(10) 0.0736(13) -0.0128(7) 0.0120(8) 0.0133(9)
O3 0.0954(17) 0.0919(17) 0.0507(12) -0.0014(13) 0.0306(12) -0.0115(11)
O4 0.0706(12) 0.0474(11) 0.0580(11) -0.0057(9) -0.0105(9) -0.0032(9)
O5 0.115(2) 0.0477(12) 0.1045(19) -0.0364(13) 0.0203(16) 0.0114(12)
O6 0.128(3) 0.0694(16) 0.109(2) 0.0224(17) 0.042(2) -0.0027(15)
Br1 0.0742(2) 0.0972(3) 0.0835(2) 0.00646(19) -0.01798(16) 0.0311(2)

loop_
_atom_type_symbol
_atom_type_description
_atom_type_scat_dispersion_real
_atom_type_scat_dispersion_imag
_atom_type_scat_source
C C 0.0033 0.0016 'International Tables Vol C Tables 4.2.6.8 and 6.1.1.4'
H H 0.0000 0.0000 'International Tables Vol C Tables 4.2.6.8 and 6.1.1.4'
N N 0.0061 0.0033 'International Tables Vol C Tables 4.2.6.8 and 6.1.1.4'
O O 0.0106 0.0060 'International Tables Vol C Tables 4.2.6.8 and 6.1.1.4'
Br Br -0.2901 2.4595 'International Tables Vol C Tables 4.2.6.8 and 6.1.1.4'

loop_
_geom_angle_atom_site_label_1
_geom_angle_atom_site_label_2
_geom_angle_atom_site_label_3
_geom_angle
C2 C1 N1 110.1(2)
C2 C1 H1 125.0
N1 C1 H1 125.0
C1 C2 C3 106.7(2)
C1 C2 C9 126.7(2)
C3 C2 C9 126.6(2)
C4 C3 C8 118.6(2)
C4 C3 C2 134.5(2)
C8 C3 C2 106.9(2)
C5 C4 C3 119.2(3)
C5 C4 H4 120.4
C3 C4 H4 120.4
C4 C5 C6 121.1(3)
C4 C5 H5 119.5
C6 C5 H5 119.5
C7 C6 C5 121.2(2)
C7 C6 H6 119.4
C5 C6 H6 119.4
C6 C7 C8 118.2(3)
C6 C7 H7 120.9
C8 C7 H7 120.9
N1 C8 C7 130.8(2)
N1 C8 C3 107.4(2)
C7 C8 C3 121.8(3)
C2 C9 C10 112.56(19)
C2 C9 H9A 109.1
C10 C9 H9A 109.1
C2 C9 H9B 109.1
C10 C9 H9B 109.1
H9A C9 H9B 107.8
N2 C10 C36 108.35(18)
N2 C10 C9 109.65(18)
C36 C10 C9 109.74(18)
N2 C10 C11 106.06(16)
C36 C10 C11 109.40(17)
C9 C10 C11 113.48(17)
C30 C11 C12 114.28(18)
C30 C11 C10 115.92(18)
C12 C11 C10 103.63(16)
C30 C11 H11 107.5
C12 C11 H11 107.5
C10 C11 H11 107.5
N3 C12 C11 111.63(18)
N3 C12 C13 109.04(19)
C11 C12 C13 103.74(18)
N3 C12 H12 110.7
C11 C12 H12 110.7
C13 C12 H12 110.7
N2 C13 C14 113.3(2)
N2 C13 C12 104.45(17)
C14 C13 C12 118.4(2)
N2 C13 H13 106.7
C14 C13 H13 106.7
C12 C13 H13 106.7
N4 C14 C13 114.1(2)
N4 C14 C15 87.00(18)
C13 C14 C15 116.6(2)
N4 C14 H14 112.3
C13 C14 H14 112.3
C15 C14 H14 112.3
C29 C15 C16 115.9(2)
C29 C15 C14 120.7(2)
C16 C15 C14 84.4(2)
C29 C15 H15 111.1
C16 C15 H15 111.1
C14 C15 H15 111.1
O5 C16 N4 131.8(4)
O5 C16 C15 135.1(3)
N4 C16 C15 93.1(2)
C18 C17 C22 118.0(3)
C18 C17 N4 122.2(3)
C22 C17 N4 119.8(3)
C17 C18 C19 122.1(3)
C17 C18 H18 119.0
C19 C18 H18 119.0
C20 C19 C18 120.4(4)
C20 C19 H19 119.8
C18 C19 H19 119.8
C19 C20 O6 125.6(4)
C19 C20 C21 117.6(4)
O6 C20 C21 116.8(3)
C22 C21 C20 122.3(3)
C22 C21 H21 118.8
C20 C21 H21 118.8
C21 C22 C17 119.5(4)
C21 C22 H22 120.3
C17 C22 H22 120.3
O6 C23 H23A 109.5
O6 C23 H23B 109.5
H23A C23 H23B 109.5
O6 C23 H23C 109.5
H23A C23 H23C 109.5
H23B C23 H23C 109.5
C25 C24 C29 121.2(3)
C25 C24 H24 119.4
C29 C24 H24 119.4
C26 C25 C24 121.1(3)
C26 C25 H25 119.5
C24 C25 H25 119.5
C25 C26 C27 118.4(4)
C25 C26 H26 120.8
C27 C26 H26 120.8
C26 C27 C28 121.7(4)
C26 C27 H27 119.2
C28 C27 H27 119.2
C27 C28 C29 120.3(3)
C27 C28 H28 119.9
C29 C28 H28 119.9
C24 C29 C28 117.3(3)
C24 C29 C15 121.5(3)
C28 C29 C15 121.2(3)
C35 C30 C31 117.5(2)
C35 C30 C11 124.2(2)
C31 C30 C11 118.3(2)
C32 C31 C30 121.4(2)
C32 C31 H31 119.3
C30 C31 H31 119.3
C33 C32 C31 119.9(2)
C33 C32 H32 120.0
C31 C32 H32 120.0
C34 C33 C32 120.7(3)
C34 C33 Br1 120.6(2)
C32 C33 Br1 118.8(2)
C33 C34 C35 119.3(2)
C33 C34 H34 120.4
C35 C34 H34 120.4
C30 C35 C34 121.3(2)
C30 C35 H35 119.4
C34 C35 H35 119.4
O1 C36 O2 124.4(2)
O1 C36 C10 125.0(2)
O2 C36 C10 110.6(2)
O2 C37 H37A 109.5
O2 C37 H37B 109.5
H37A C37 H37B 109.5
O2 C37 H37C 109.5
H37A C37 H37C 109.5
H37B C37 H37C 109.5
C8 N1 C1 108.9(2)
C8 N1 H1A 125.5
C1 N1 H1A 125.5
C13 N2 C10 106.14(17)
C13 N2 H2 126.9
C10 N2 H2 126.9
O3 N3 O4 124.1(2)
O3 N3 C12 117.0(2)
O4 N3 C12 118.8(2)
C16 N4 C17 130.8(2)
C16 N4 C14 95.5(2)
C17 N4 C14 133.2(2)
C36 O2 C37 116.1(3)
C20 O6 C23 116.9(3)

loop_
_geom_bond_atom_site_label_1
_geom_bond_atom_site_label_2
_geom_bond_distance
C1 C2 1.351(4)
C1 N1 1.370(4)
C1 H1 0.9300
C2 C3 1.419(3)
C2 C9 1.500(3)
C3 C4 1.398(4)
C3 C8 1.410(3)
C4 C5 1.371(4)
C4 H4 0.9300
C5 C6 1.399(5)
C5 H5 0.9300
C6 C7 1.359(5)
C6 H6 0.9300
C7 C8 1.391(4)
C7 H7 0.9300
C8 N1 1.357(4)
C9 C10 1.540(3)
C9 H9A 0.9700
C9 H9B 0.9700
C10 N2 1.458(3)
C10 C36 1.529(3)
C10 C11 1.600(3)
C11 C30 1.511(3)
C11 C12 1.532(3)
C11 H11 0.9800
C12 N3 1.505(3)
C12 C13 1.544(3)
C12 H12 0.9800
C13 N2 1.453(3)
C13 C14 1.508(3)
C13 H13 0.9800
C14 N4 1.465(3)
C14 C15 1.576(4)
C14 H14 0.9800
C15 C29 1.498(4)
C15 C16 1.529(5)
C15 H15 0.9800
C16 O5 1.202(4)
C16 N4 1.350(4)
C17 C18 1.374(5)
C17 C22 1.393(5)
C17 N4 1.408(4)
C18 C19 1.377(5)
C18 H18 0.9300
C19 C20 1.364(5)
C19 H19 0.9300
C20 O6 1.371(5)
C20 C21 1.397(7)
C21 C22 1.364(6)
C21 H21 0.9300
C22 H22 0.9300
C23 O6 1.420(6)
C23 H23A 0.9600
C23 H23B 0.9600
C23 H23C 0.9600
C24 C25 1.379(5)
C24 C29 1.393(4)
C24 H24 0.9300
C25 C26 1.366(6)
C25 H25 0.9300
C26 C27 1.369(6)
C26 H26 0.9300
C27 C28 1.384(5)
C27 H27 0.9300
C28 C29 1.393(5)
C28 H28 0.9300
C30 C35 1.381(3)
C30 C31 1.388(3)
C31 C32 1.369(4)
C31 H31 0.9300
C32 C33 1.366(4)
C32 H32 0.9300
C33 C34 1.363(4)
C33 Br1 1.895(3)
C34 C35 1.390(4)
C34 H34 0.9300
C35 H35 0.9300
C36 O1 1.180(3)
C36 O2 1.325(3)
C37 O2 1.458(3)
C37 H37A 0.9600
C37 H37B 0.9600
C37 H37C 0.9600
N1 H1A 0.8600
N2 H2 0.8600
N3 O3 1.210(3)
N3 O4 1.218(3)

loop_
_geom_hbond_atom_site_label_D
_geom_hbond_atom_site_label_H
_geom_hbond_atom_site_label_A
_geom_hbond_site_symmetry_A
_geom_hbond_distance_DH
_geom_hbond_distance_HA
_geom_hbond_distance_DA
_geom_hbond_angle_DHA
C11 H11 O4 . 0.98 2.27 2.717(3) 106.5
C4 H4 O4 1_554 0.93 2.57 3.186(3) 123.9
C31 H31 O4 2_574 0.93 2.55 3.399(3) 151.9
N1 H1A O5 4_564 0.86 2.02 2.820(3) 154.9
C18 H18 Cg 1_556 0.93 2.80 3.641(4) 151.0

loop_
_geom_torsion_atom_site_label_1
_geom_torsion_atom_site_label_2
_geom_torsion_atom_site_label_3
_geom_torsion_atom_site_label_4
_geom_torsion
N1 C1 C2 C3 0.1(3)
N1 C1 C2 C9 -179.8(2)
C1 C2 C3 C4 -179.9(3)
C9 C2 C3 C4 0.0(4)
C1 C2 C3 C8 0.0(3)
C9 C2 C3 C8 179.9(2)
C8 C3 C4 C5 0.0(4)
C2 C3 C4 C5 179.9(3)
C3 C4 C5 C6 -0.4(4)
C4 C5 C6 C7 0.8(5)
C5 C6 C7 C8 -0.8(4)
C6 C7 C8 N1 -179.4(3)
C6 C7 C8 C3 0.4(4)
C4 C3 C8 N1 179.9(2)
C2 C3 C8 N1 -0.1(3)
C4 C3 C8 C7 0.0(4)
C2 C3 C8 C7 -179.9(2)
C1 C2 C9 C10 72.9(3)
C3 C2 C9 C10 -107.0(3)
C2 C9 C10 N2 -65.0(2)
C2 C9 C10 C36 53.9(2)
C2 C9 C10 C11 176.64(18)
N2 C10 C11 C30 -131.23(19)
C36 C10 C11 C30 112.1(2)
C9 C10 C11 C30 -10.8(2)
N2 C10 C11 C12 -5.2(2)
C36 C10 C11 C12 -121.86(19)
C9 C10 C11 C12 115.22(19)
C30 C11 C12 N3 -133.95(19)
C10 C11 C12 N3 98.99(19)
C30 C11 C12 C13 108.8(2)
C10 C11 C12 C13 -18.3(2)
N3 C12 C13 N2 -82.7(2)
C11 C12 C13 N2 36.4(2)
N3 C12 C13 C14 44.5(3)
C11 C12 C13 C14 163.6(2)
N2 C13 C14 N4 -68.2(3)
C12 C13 C14 N4 169.0(2)
N2 C13 C14 C15 -167.4(2)
C12 C13 C14 C15 69.8(3)
N4 C14 C15 C29 -116.5(3)
C13 C14 C15 C29 -1.0(4)
N4 C14 C15 C16 0.30(19)
C13 C14 C15 C16 115.8(2)
C29 C15 C16 O5 -57.5(5)
C14 C15 C16 O5 -178.9(4)
C29 C15 C16 N4 121.1(2)
C14 C15 C16 N4 -0.3(2)
C22 C17 C18 C19 -1.0(5)
N4 C17 C18 C19 -179.1(3)
C17 C18 C19 C20 -2.8(6)
C18 C19 C20 O6 -178.0(4)
C18 C19 C20 C21 4.1(6)
C19 C20 C21 C22 -1.8(7)
O6 C20 C21 C22 -179.9(4)
C20 C21 C22 C17 -1.9(7)
C18 C17 C22 C21 3.2(6)
N4 C17 C22 C21 -178.6(4)
C29 C24 C25 C26 2.4(5)
C24 C25 C26 C27 -2.3(6)
C25 C26 C27 C28 1.5(6)
C26 C27 C28 C29 -0.8(5)
C25 C24 C29 C28 -1.5(4)
C25 C24 C29 C15 -179.3(3)
C27 C28 C29 C24 0.7(4)
C27 C28 C29 C15 178.5(3)
C16 C15 C29 C24 -21.8(3)
C14 C15 C29 C24 77.4(3)
C16 C15 C29 C28 160.5(3)
C14 C15 C29 C28 -100.3(3)
C12 C11 C30 C35 -26.5(3)
C10 C11 C30 C35 93.9(3)
C12 C11 C30 C31 152.7(2)
C10 C11 C30 C31 -86.9(3)
C35 C30 C31 C32 0.0(4)
C11 C30 C31 C32 -179.3(2)
C30 C31 C32 C33 1.1(4)
C31 C32 C33 C34 -1.4(5)
C31 C32 C33 Br1 179.2(2)
C32 C33 C34 C35 0.6(5)
Br1 C33 C34 C35 179.9(2)
C31 C30 C35 C34 -0.8(4)
C11 C30 C35 C34 178.4(3)
C33 C34 C35 C30 0.6(5)
N2 C10 C36 O1 -2.4(3)
C9 C10 C36 O1 -122.1(3)
C11 C10 C36 O1 112.8(3)
N2 C10 C36 O2 178.07(18)
C9 C10 C36 O2 58.4(2)
C11 C10 C36 O2 -66.7(2)
C7 C8 N1 C1 179.9(3)
C3 C8 N1 C1 0.1(3)
C2 C1 N1 C8 -0.1(3)
C14 C13 N2 C10 -171.01(19)
C12 C13 N2 C10 -40.8(2)
C36 C10 N2 C13 145.89(18)
C9 C10 N2 C13 -94.4(2)
C11 C10 N2 C13 28.5(2)
C11 C12 N3 O3 161.8(2)
C13 C12 N3 O3 -84.1(3)
C11 C12 N3 O4 -21.0(3)
C13 C12 N3 O4 93.0(2)
O5 C16 N4 C17 -8.2(6)
C15 C16 N4 C17 173.2(3)
O5 C16 N4 C14 179.0(4)
C15 C16 N4 C14 0.4(2)
C18 C17 N4 C16 -147.7(3)
C22 C17 N4 C16 34.2(5)
C18 C17 N4 C14 22.5(5)
C22 C17 N4 C14 -155.6(3)
C13 C14 N4 C16 -118.3(2)
C15 C14 N4 C16 -0.3(2)
C13 C14 N4 C17 69.2(4)
C15 C14 N4 C17 -172.9(3)
O1 C36 O2 C37 1.6(4)
C10 C36 O2 C37 -178.9(3)
C19 C20 O6 C23 -17.0(6)
C21 C20 O6 C23 161.0(4)
